data_4082394
loop_
_publ_author_name
'Komiyama, Yoko'
'Kuwabara, Junpei'
'Kanbara, Takaki'

_publ_section_title
;
 Deprotonation-Induced Structural Changes in SNS-Pincer Ruthenium
 Complexes with Secondary Thioamide Groups
;
_journal_issue 4
_journal_name_full Organometallics
_journal_page_first 885
_journal_paper_doi 10.1021/om400969p
_journal_volume 33
_journal_year 2014
_chemical_formula_moiety 'C63 H58 Cl4 N3 O P2 Ru S2'
_chemical_formula_sum 'C63 H58 Cl4 N3 O P2 Ru S2'
_chemical_formula_weight 1242.12
_space_group_IT_number 2
_symmetry_cell_setting triclinic
_symmetry_Int_Tables_number 2
_symmetry_space_group_name_Hall '-P 1'
_symmetry_space_group_name_H-M 'P -1'
_atom_sites_solution_hydrogens geom
_atom_sites_solution_primary direct
_atom_sites_solution_secondary difmap
_cell_angle_alpha 99.2170(10)
_cell_angle_beta 99.2420(10)
_cell_angle_gamma 95.7650(10)
_cell_formula_units_Z 2
_cell_length_a 12.6927(9)
_cell_length_b 13.0634(9)
_cell_length_c 18.0094(13)
_cell_measurement_reflns_used 9874
_cell_measurement_temperature 90
_cell_measurement_theta_max 27.14
_cell_measurement_theta_min 2.33
_cell_volume 2884.8(4)
_computing_cell_refinement Unknown
_computing_data_collection Unknown
_computing_data_reduction Unknown
_computing_molecular_graphics 'CrystalStructure 4.0'
_computing_publication_material 'CrystalStructure 4.0 (Rigaku, 2010)'
_computing_structure_refinement 'SHELXL97 (Sheldrick, 2008)'
_computing_structure_solution SIR97
_diffrn_ambient_temperature 90
_diffrn_detector_area_resol_mean 8.333
_diffrn_measured_fraction_theta_full 0.990
_diffrn_measured_fraction_theta_max 0.990
_diffrn_measurement_device_type 'Bruker APEX-II CCD'
_diffrn_measurement_method 'phi and omega scans'
_diffrn_radiation_monochromator 'Bruker Helios multilayer confocal mirror'
_diffrn_radiation_source 'Bruker TXS fine-focus rotating anode'
_diffrn_radiation_type 'Mo K\a'
_diffrn_radiation_wavelength 0.71073
_diffrn_reflns_av_R_equivalents 0.0197
_diffrn_reflns_limit_h_max 16
_diffrn_reflns_limit_h_min -16
_diffrn_reflns_limit_k_max 16
_diffrn_reflns_limit_k_min -16
_diffrn_reflns_limit_l_max 23
_diffrn_reflns_limit_l_min -23
_diffrn_reflns_number 32613
_diffrn_reflns_theta_full 27.10
_diffrn_reflns_theta_max 27.10
_diffrn_standards_number 0
_exptl_absorpt_coefficient_mu 0.6298
_exptl_absorpt_correction_T_max 0.7455
_exptl_absorpt_correction_T_min 0.6646
_exptl_absorpt_correction_type empirical
_exptl_absorpt_process_details
; 
SADABS V2008/1 (Bruker AXS) 
;
_exptl_crystal_colour orange
_exptl_crystal_density_diffrn 1.430
_exptl_crystal_density_method 'not measured'
_exptl_crystal_description nONE
_exptl_crystal_F_000 1254.00
_exptl_crystal_size_max 0.280
_exptl_crystal_size_mid 0.270
_exptl_crystal_size_min 0.200
_refine_diff_density_max 1.790
_refine_diff_density_min -1.540
_refine_ls_extinction_method none
_refine_ls_goodness_of_fit_ref 1.030
_refine_ls_hydrogen_treatment constr
_refine_ls_number_parameters 685
_refine_ls_number_reflns 12613
_refine_ls_number_restraints 0
_refine_ls_R_factor_gt 0.0366
_refine_ls_shift/su_max 0.004
_refine_ls_structure_factor_coef Fsqd
_refine_ls_weighting_details 'w = 1/[\s^2^(Fo^2^)+(0.0433P)^2^+4.3136P] where P=(Fo^2^+2Fc^2^)/3'
_refine_ls_weighting_scheme calc
_refine_ls_wR_factor_ref 0.0949
_reflns_number_gt 11494
_reflns_number_total 12613
_reflns_threshold_expression F^2^>2.0\s(F^2^)
_cod_data_source_file om400969p_si_001.cif
_cod_data_source_block kmy424_0m
_cod_database_code 4082394

loop_
_symmetry_equiv_pos_site_id
_symmetry_equiv_pos_as_xyz
1 +X,+Y,+Z
2 -X,-Y,-Z

loop_
_atom_site_label
_atom_site_type_symbol
_atom_site_fract_x
_atom_site_fract_y
_atom_site_fract_z
_atom_site_U_iso_or_equiv
_atom_site_adp_type
_atom_site_occupancy
_atom_site_symmetry_multiplicity
_atom_site_calc_flag
_atom_site_refinement_flags
Ru1 Ru 0.033642(13) 0.138607(12) 0.323445(9) 0.01501(5) Uani 1.0 2 d .
Cl4 Cl -0.59824(8) -0.22491(8) 0.11595(5) 0.0587(3) Uani 1.0 2 d .
Cl7 Cl -0.18556(12) -0.34793(14) 0.37481(10) 0.1409(9) Uani 1.0 2 d .
Cl8 Cl -0.45588(7) -0.06371(6) 0.07526(5) 0.05139(19) Uani 1.0 2 d .
Cl9 Cl -0.02554(6) -0.37947(7) 0.28260(4) 0.04757(18) Uani 1.0 2 d .
S1 S -0.03386(4) -0.04056(4) 0.27823(3) 0.01967(11) Uani 1.0 2 d .
S2 S 0.09773(4) 0.32028(4) 0.33152(3) 0.01987(11) Uani 1.0 2 d .
P1 P -0.14433(4) 0.18439(4) 0.32093(3) 0.01697(11) Uani 1.0 2 d .
P2 P 0.21222(4) 0.09461(4) 0.33037(3) 0.01719(11) Uani 1.0 2 d .
O1 O 0.04907(14) 0.12537(13) 0.48983(9) 0.0266(4) Uani 1.0 2 d .
N1 N 0.01692(14) 0.14186(14) 0.20405(10) 0.0168(4) Uani 1.0 2 d .
N2 N -0.12568(16) -0.11430(15) 0.13083(10) 0.0223(4) Uani 1.0 2 d .
N3 N 0.14273(16) 0.40002(15) 0.20744(11) 0.0228(4) Uani 1.0 2 d .
C1 C 0.04406(17) 0.13205(16) 0.42605(12) 0.0191(4) Uani 1.0 2 d .
C2 C -0.04972(19) 0.05816(18) 0.07443(12) 0.0241(5) Uani 1.0 2 d .
C3 C -0.07019(17) -0.03852(17) 0.18100(12) 0.0187(4) Uani 1.0 2 d .
C4 C 0.10273(17) 0.32352(17) 0.23509(12) 0.0187(4) Uani 1.0 2 d .
C5 C -0.03290(17) 0.05683(17) 0.15235(12) 0.0193(4) Uani 1.0 2 d .
C6 C -0.0139(2) 0.14655(19) 0.04824(13) 0.0276(5) Uani 1.0 2 d .
C7 C 0.0374(2) 0.23290(18) 0.10067(13) 0.0246(5) Uani 1.0 2 d .
C8 C 0.05077(17) 0.22890(17) 0.17832(12) 0.0194(4) Uani 1.0 2 d .
C9 C -0.16294(19) -0.20658(17) 0.15929(13) 0.0240(5) Uani 1.0 2 d .
C10 C -0.23227(18) -0.28893(17) 0.09752(13) 0.0221(5) Uani 1.0 2 d .
C11 C -0.2405(2) -0.28437(19) 0.02024(14) 0.0273(5) Uani 1.0 2 d .
C12 C -0.3029(3) -0.3640(2) -0.03484(14) 0.0323(6) Uani 1.0 2 d .
C13 C -0.3584(2) -0.44753(19) -0.01292(15) 0.0311(6) Uani 1.0 2 d .
C14 C -0.3518(2) -0.45185(19) 0.06371(15) 0.0298(5) Uani 1.0 2 d .
C15 C -0.28885(19) -0.37333(18) 0.11861(14) 0.0254(5) Uani 1.0 2 d .
C16 C 0.19456(19) 0.49624(17) 0.25907(13) 0.0242(5) Uani 1.0 2 d .
C17 C 0.31514(19) 0.49873(18) 0.27090(14) 0.0260(5) Uani 1.0 2 d .
C18 C 0.3743(3) 0.5423(3) 0.22266(16) 0.0368(6) Uani 1.0 2 d .
C19 C 0.4852(3) 0.5412(3) 0.2328(3) 0.0575(10) Uani 1.0 2 d .
C20 C 0.5368(3) 0.4952(3) 0.2901(3) 0.0635(12) Uani 1.0 2 d .
C21 C 0.4780(3) 0.4523(3) 0.3376(3) 0.0564(10) Uani 1.0 2 d .
C22 C 0.3684(3) 0.4544(3) 0.32892(17) 0.0382(6) Uani 1.0 2 d .
C23 C -0.16263(18) 0.28701(17) 0.39856(12) 0.0210(5) Uani 1.0 2 d .
C24 C -0.2658(2) 0.3136(2) 0.40216(14) 0.0291(5) Uani 1.0 2 d .
C25 C -0.2821(3) 0.3900(2) 0.46083(15) 0.0337(6) Uani 1.0 2 d .
C26 C -0.1964(3) 0.44090(19) 0.51612(13) 0.0293(5) Uani 1.0 2 d .
C27 C -0.0944(2) 0.41443(18) 0.51418(13) 0.0257(5) Uani 1.0 2 d .
C28 C -0.07717(19) 0.33824(17) 0.45521(13) 0.0226(5) Uani 1.0 2 d .
C29 C -0.19445(18) 0.23460(18) 0.23502(12) 0.0215(5) Uani 1.0 2 d .
C30 C -0.1774(2) 0.34181(19) 0.23481(14) 0.0283(5) Uani 1.0 2 d .
C31 C -0.2060(3) 0.3798(3) 0.16743(16) 0.0378(6) Uani 1.0 2 d .
C32 C -0.2524(3) 0.3112(3) 0.10033(15) 0.0394(7) Uani 1.0 2 d .
C33 C -0.2690(2) 0.2052(3) 0.09995(14) 0.0323(6) Uani 1.0 2 d .
C34 C -0.23915(19) 0.16628(19) 0.16679(13) 0.0253(5) Uani 1.0 2 d .
C35 C -0.24992(18) 0.08069(17) 0.32701(12) 0.0213(5) Uani 1.0 2 d .
C36 C -0.35415(19) 0.06924(19) 0.28538(14) 0.0264(5) Uani 1.0 2 d .
C37 C -0.4312(2) -0.0099(3) 0.29345(15) 0.0343(6) Uani 1.0 2 d .
C38 C -0.4061(3) -0.0763(3) 0.34411(16) 0.0371(6) Uani 1.0 2 d .
C39 C -0.3034(3) -0.0643(2) 0.38734(15) 0.0339(6) Uani 1.0 2 d .
C40 C -0.22543(19) 0.01326(19) 0.37832(13) 0.0262(5) Uani 1.0 2 d .
C41 C 0.31550(17) 0.16579(17) 0.41023(12) 0.0203(5) Uani 1.0 2 d .
C42 C 0.29826(19) 0.25493(18) 0.45780(13) 0.0231(5) Uani 1.0 2 d .
C43 C 0.3800(2) 0.30756(19) 0.51655(14) 0.0280(5) Uani 1.0 2 d .
C44 C 0.4784(2) 0.2713(2) 0.52892(15) 0.0324(6) Uani 1.0 2 d .
C45 C 0.4962(2) 0.1815(3) 0.48273(17) 0.0383(7) Uani 1.0 2 d .
C46 C 0.41510(19) 0.1291(2) 0.42401(15) 0.0313(6) Uani 1.0 2 d .
C47 C 0.27139(19) 0.11012(19) 0.24634(13) 0.0246(5) Uani 1.0 2 d .
C48 C 0.3547(3) 0.1894(2) 0.24973(16) 0.0354(6) Uani 1.0 2 d .
C49 C 0.3973(3) 0.2014(3) 0.1846(2) 0.0514(9) Uani 1.0 2 d .
C50 C 0.3573(3) 0.1344(3) 0.11658(19) 0.0540(10) Uani 1.0 2 d .
C51 C 0.2736(3) 0.0557(3) 0.11215(15) 0.0463(8) Uani 1.0 2 d .
C52 C 0.2295(3) 0.0433(3) 0.17672(14) 0.0328(6) Uani 1.0 2 d .
C53 C 0.22784(17) -0.03990(16) 0.34282(12) 0.0193(4) Uani 1.0 2 d .
C54 C 0.27925(18) -0.10710(17) 0.29688(13) 0.0234(5) Uani 1.0 2 d .
C55 C 0.2923(2) -0.20663(18) 0.31190(15) 0.0285(5) Uani 1.0 2 d .
C56 C 0.25492(19) -0.23985(18) 0.37303(14) 0.0274(5) Uani 1.0 2 d .
C57 C 0.2052(2) -0.17360(19) 0.41986(14) 0.0273(5) Uani 1.0 2 d .
C58 C 0.1910(2) -0.07448(19) 0.40484(13) 0.0259(5) Uani 1.0 2 d .
C59 C -0.0729(3) -0.2911(2) 0.34894(15) 0.0335(6) Uani 1.0 2 d .
C60 C -0.4646(3) -0.1826(3) 0.1080(2) 0.0484(8) Uani 1.0 2 d .
C61 C 0.0434(5) 0.5452(4) 0.0197(3) 0.101(2) Uani 1.0 2 d .
C62 C 0.0350(5) 0.6240(5) 0.0794(3) 0.0974(17) Uani 1.0 2 d .
C63 C 0.1184(3) 0.7145(4) 0.1165(3) 0.0750(14) Uani 1.0 2 d .
H1 H -0.0851 -0.0006 0.0399 0.0289 Uiso 1.0 2 calc R
H2 H -0.0242 0.1479 -0.0039 0.0331 Uiso 1.0 2 calc R
H3 H 0.0627 0.2932 0.0843 0.0295 Uiso 1.0 2 calc R
H4A H -0.2039 -0.1864 0.1991 0.0288 Uiso 1.0 2 calc R
H5B H -0.1011 -0.2362 0.1820 0.0288 Uiso 1.0 2 calc R
H6 H -0.2042 -0.2279 0.0052 0.0327 Uiso 1.0 2 calc R
H7 H -0.3072 -0.3610 -0.0865 0.0388 Uiso 1.0 2 calc R
H8 H -0.4000 -0.5006 -0.0497 0.0373 Uiso 1.0 2 calc R
H9 H -0.3896 -0.5075 0.0786 0.0357 Uiso 1.0 2 calc R
H10A H 0.1080 0.7385 0.1677 0.0900 Uiso 1.0 2 calc R
H10 H -0.2844 -0.3771 0.1701 0.0305 Uiso 1.0 2 calc R
H11B H 0.1707 0.4996 0.3078 0.0290 Uiso 1.0 2 calc R
H12A H 0.1742 0.5564 0.2375 0.0290 Uiso 1.0 2 calc R
H13 H 0.3398 0.5723 0.1835 0.0441 Uiso 1.0 2 calc R
H14 H 0.5248 0.5716 0.2009 0.0691 Uiso 1.0 2 calc R
H15 H 0.6107 0.4933 0.2963 0.0762 Uiso 1.0 2 calc R
H16 H 0.5124 0.4214 0.3762 0.0677 Uiso 1.0 2 calc R
H17 H 0.3299 0.4260 0.3622 0.0459 Uiso 1.0 2 calc R
H18 H -0.3239 0.2801 0.3651 0.0349 Uiso 1.0 2 calc R
H19 H -0.3510 0.4070 0.4629 0.0404 Uiso 1.0 2 calc R
H20 H -0.2076 0.4930 0.5546 0.0352 Uiso 1.0 2 calc R
H21 H -0.0371 0.4473 0.5522 0.0309 Uiso 1.0 2 calc R
H22 H -0.0080 0.3215 0.4537 0.0271 Uiso 1.0 2 calc R
H23 H -0.1468 0.3879 0.2798 0.0340 Uiso 1.0 2 calc R
H24 H -0.1941 0.4512 0.1674 0.0453 Uiso 1.0 2 calc R
H25 H -0.2722 0.3368 0.0555 0.0473 Uiso 1.0 2 calc R
H26 H -0.3003 0.1595 0.0549 0.0388 Uiso 1.0 2 calc R
H27 H -0.2490 0.0946 0.1660 0.0304 Uiso 1.0 2 calc R
H28 H -0.3724 0.1147 0.2520 0.0317 Uiso 1.0 2 calc R
H29 H -0.5001 -0.0181 0.2645 0.0412 Uiso 1.0 2 calc R
H30 H -0.4580 -0.1290 0.3493 0.0445 Uiso 1.0 2 calc R
H31 H -0.2866 -0.1081 0.4223 0.0407 Uiso 1.0 2 calc R
H32 H 0.2318 0.2796 0.4504 0.0277 Uiso 1.0 2 calc R
H33 H 0.3680 0.3677 0.5477 0.0336 Uiso 1.0 2 calc R
H34 H 0.5328 0.3070 0.5681 0.0389 Uiso 1.0 2 calc R
H35 H 0.5624 0.1564 0.4911 0.0459 Uiso 1.0 2 calc R
H36 H 0.4272 0.0686 0.3933 0.0376 Uiso 1.0 2 calc R
H37 H 0.3822 0.2346 0.2957 0.0425 Uiso 1.0 2 calc R
H38 H 0.4527 0.2547 0.1870 0.0617 Uiso 1.0 2 calc R
H39 H 0.3867 0.1419 0.0733 0.0648 Uiso 1.0 2 calc R
H40 H 0.2466 0.0110 0.0659 0.0555 Uiso 1.0 2 calc R
H41 H 0.1727 -0.0089 0.1736 0.0394 Uiso 1.0 2 calc R
H42 H 0.3051 -0.0852 0.2557 0.0281 Uiso 1.0 2 calc R
H43 H 0.3265 -0.2510 0.2806 0.0342 Uiso 1.0 2 calc R
H44 H 0.2632 -0.3067 0.3826 0.0329 Uiso 1.0 2 calc R
H45 H 0.1811 -0.1955 0.4616 0.0328 Uiso 1.0 2 calc R
H46 H 0.1566 -0.0306 0.4363 0.0311 Uiso 1.0 2 calc R
H47A H -0.0173 -0.2679 0.3939 0.0402 Uiso 1.0 2 calc R
H48B H -0.0897 -0.2304 0.3269 0.0402 Uiso 1.0 2 calc R
H49A H -0.4183 -0.1746 0.1575 0.0580 Uiso 1.0 2 calc R
H50B H -0.4396 -0.2351 0.0728 0.0580 Uiso 1.0 2 calc R
H51A H 0.1060 0.5131 0.0378 0.1211 Uiso 1.0 2 calc R
H52B H 0.0622 0.5806 -0.0207 0.1211 Uiso 1.0 2 calc R
H53A H 0.0187 0.5886 0.1204 0.1168 Uiso 1.0 2 calc R
H54B H -0.0292 0.6543 0.0619 0.1168 Uiso 1.0 2 calc R
H55C H 0.1122 0.7701 0.0877 0.0900 Uiso 1.0 2 calc R
H56B H 0.1887 0.6929 0.1178 0.0900 Uiso 1.0 2 calc R
H63 H -0.1563 0.0203 0.4068 0.0314 Uiso 1.0 2 calc R

loop_
_atom_site_aniso_label
_atom_site_aniso_U_11
_atom_site_aniso_U_22
_atom_site_aniso_U_33
_atom_site_aniso_U_12
_atom_site_aniso_U_13
_atom_site_aniso_U_23
Ru1 0.01792(9) 0.01427(9) 0.01196(8) 0.00006(6) 0.00253(6) 0.00117(6)
Cl4 0.0580(5) 0.0624(6) 0.0588(5) -0.0039(4) 0.0215(4) 0.0160(4)
Cl7 0.0907(9) 0.1578(14) 0.1422(13) -0.0716(10) 0.0891(10) -0.0816(11)
Cl8 0.0654(5) 0.0449(4) 0.0442(4) -0.0012(4) 0.0161(4) 0.0080(4)
Cl9 0.0505(5) 0.0603(5) 0.0357(4) 0.0239(4) 0.0132(3) 0.0040(4)
S1 0.0259(3) 0.0159(3) 0.0153(3) -0.00146(19) 0.00134(19) 0.00179(18)
S2 0.0266(3) 0.0161(3) 0.0155(3) -0.0021(2) 0.0045(2) 0.00118(18)
P1 0.0189(3) 0.0169(3) 0.0140(3) 0.0013(2) 0.00208(19) 0.00129(19)
P2 0.0197(3) 0.0171(3) 0.0146(3) 0.0020(2) 0.0041(2) 0.00162(19)
O1 0.0340(9) 0.0296(9) 0.0162(8) 0.0032(7) 0.0043(7) 0.0049(7)
N1 0.0182(9) 0.0170(9) 0.0150(8) 0.0014(7) 0.0035(7) 0.0018(7)
N2 0.0267(10) 0.0198(9) 0.0179(9) -0.0016(8) 0.0023(8) 0.0007(7)
N3 0.0265(10) 0.0192(9) 0.0223(10) -0.0001(8) 0.0058(8) 0.0035(8)
C1 0.0191(10) 0.0168(10) 0.0193(11) -0.0005(8) 0.0016(8) 0.0004(8)
C2 0.0325(12) 0.0212(11) 0.0160(10) 0.0004(9) 0.0028(9) -0.0009(8)
C3 0.0199(10) 0.0196(10) 0.0162(10) 0.0029(8) 0.0036(8) 0.0015(8)
C4 0.0210(10) 0.0191(10) 0.0164(10) 0.0026(8) 0.0042(8) 0.0034(8)
C5 0.0220(11) 0.0184(10) 0.0167(10) 0.0018(8) 0.0037(8) 0.0006(8)
C6 0.0392(14) 0.0283(12) 0.0149(10) 0.0036(10) 0.0047(10) 0.0035(9)
C7 0.0336(13) 0.0225(11) 0.0186(11) 0.0008(10) 0.0067(9) 0.0059(9)
C8 0.0210(10) 0.0193(10) 0.0177(10) 0.0019(8) 0.0044(8) 0.0026(8)
C9 0.0286(12) 0.0215(11) 0.0194(11) -0.0027(9) 0.0029(9) 0.0017(9)
C10 0.0220(11) 0.0192(10) 0.0229(11) 0.0012(9) 0.0021(9) -0.0000(9)
C11 0.0314(13) 0.0234(12) 0.0246(12) -0.0030(10) 0.0046(10) 0.0021(9)
C12 0.0404(15) 0.0289(13) 0.0229(12) -0.0020(11) 0.0004(11) -0.0004(10)
C13 0.0288(13) 0.0234(12) 0.0338(13) -0.0025(10) -0.0037(11) -0.0031(10)
C14 0.0259(12) 0.0225(12) 0.0382(14) -0.0029(10) 0.0019(10) 0.0049(10)
C15 0.0253(12) 0.0234(11) 0.0262(12) 0.0010(9) 0.0026(9) 0.0040(9)
C16 0.0301(12) 0.0176(10) 0.0255(11) -0.0001(9) 0.0081(10) 0.0042(9)
C17 0.0277(12) 0.0194(11) 0.0270(12) -0.0012(9) 0.0049(10) -0.0050(9)
C18 0.0361(14) 0.0359(14) 0.0356(14) -0.0054(11) 0.0136(12) -0.0028(12)
C19 0.0374(17) 0.065(3) 0.061(3) -0.0150(16) 0.0240(16) -0.0174(18)
C20 0.0257(15) 0.067(3) 0.079(3) 0.0016(15) 0.0010(17) -0.030(2)
C21 0.0380(17) 0.055(2) 0.063(3) 0.0090(15) -0.0132(16) -0.0089(17)
C22 0.0370(15) 0.0347(14) 0.0394(15) 0.0047(12) 0.0001(12) 0.0025(12)
C23 0.0285(12) 0.0187(10) 0.0164(10) 0.0033(9) 0.0058(9) 0.0028(8)
C24 0.0290(13) 0.0314(13) 0.0242(12) 0.0082(10) 0.0015(10) -0.0019(10)
C25 0.0358(14) 0.0358(14) 0.0313(13) 0.0167(11) 0.0083(11) 0.0018(11)
C26 0.0463(15) 0.0215(11) 0.0207(11) 0.0066(10) 0.0100(11) -0.0002(9)
C27 0.0371(13) 0.0207(11) 0.0180(11) -0.0032(10) 0.0068(10) 0.0012(9)
C28 0.0269(11) 0.0207(11) 0.0204(11) -0.0003(9) 0.0067(9) 0.0037(9)
C29 0.0223(11) 0.0252(11) 0.0180(10) 0.0064(9) 0.0030(9) 0.0052(9)
C30 0.0349(13) 0.0262(12) 0.0233(12) 0.0071(10) 0.0014(10) 0.0048(10)
C31 0.0541(18) 0.0295(13) 0.0318(14) 0.0117(12) 0.0036(13) 0.0121(11)
C32 0.0535(18) 0.0441(16) 0.0233(13) 0.0178(14) 0.0008(12) 0.0129(12)
C33 0.0363(14) 0.0399(14) 0.0190(11) 0.0106(12) -0.0002(10) 0.0019(10)
C34 0.0263(12) 0.0285(12) 0.0203(11) 0.0066(10) 0.0023(9) 0.0022(9)
C35 0.0222(11) 0.0210(11) 0.0198(10) 0.0002(9) 0.0067(9) -0.0008(8)
C36 0.0230(11) 0.0308(12) 0.0240(11) 0.0007(10) 0.0053(9) 0.0013(10)
C37 0.0218(12) 0.0452(16) 0.0316(13) -0.0048(11) 0.0052(10) -0.0009(12)
C38 0.0330(14) 0.0393(15) 0.0363(14) -0.0127(12) 0.0131(12) 0.0030(12)
C39 0.0366(14) 0.0339(14) 0.0321(13) -0.0042(11) 0.0099(11) 0.0104(11)
C40 0.0254(12) 0.0286(12) 0.0236(11) -0.0019(10) 0.0047(9) 0.0047(10)
C41 0.0199(10) 0.0211(11) 0.0188(10) -0.0016(8) 0.0037(8) 0.0031(8)
C42 0.0233(11) 0.0241(11) 0.0207(11) 0.0008(9) 0.0024(9) 0.0036(9)
C43 0.0298(12) 0.0265(12) 0.0237(12) -0.0030(10) 0.0024(10) -0.0006(10)
C44 0.0245(12) 0.0363(14) 0.0300(13) -0.0073(10) -0.0029(10) 0.0020(11)
C45 0.0202(12) 0.0422(15) 0.0468(16) 0.0025(11) -0.0019(11) -0.0000(13)
C46 0.0228(12) 0.0315(13) 0.0361(14) 0.0034(10) 0.0043(10) -0.0033(11)
C47 0.0308(12) 0.0277(12) 0.0209(11) 0.0133(10) 0.0111(9) 0.0082(9)
C48 0.0469(16) 0.0290(13) 0.0385(15) 0.0088(12) 0.0222(13) 0.0134(11)
C49 0.068(3) 0.0470(18) 0.058(2) 0.0159(16) 0.0403(18) 0.0287(16)
C50 0.076(3) 0.069(3) 0.0414(17) 0.041(2) 0.0401(17) 0.0333(17)
C51 0.061(2) 0.067(2) 0.0205(13) 0.0393(18) 0.0128(13) 0.0107(13)
C52 0.0358(14) 0.0440(15) 0.0223(12) 0.0202(12) 0.0068(10) 0.0057(11)
C53 0.0188(10) 0.0180(10) 0.0197(10) 0.0013(8) 0.0001(8) 0.0031(8)
C54 0.0215(11) 0.0217(11) 0.0271(12) 0.0021(9) 0.0061(9) 0.0036(9)
C55 0.0276(12) 0.0206(11) 0.0366(14) 0.0058(9) 0.0067(10) 0.0007(10)
C56 0.0265(12) 0.0197(11) 0.0335(13) 0.0006(9) -0.0018(10) 0.0060(10)
C57 0.0300(12) 0.0274(12) 0.0260(12) 0.0022(10) 0.0041(10) 0.0107(10)
C58 0.0308(12) 0.0263(12) 0.0218(11) 0.0063(10) 0.0063(10) 0.0047(9)
C59 0.0407(15) 0.0316(13) 0.0272(13) 0.0015(11) 0.0064(11) 0.0043(11)
C60 0.0463(18) 0.0521(19) 0.0546(19) 0.0200(15) 0.0156(15) 0.0179(16)
C61 0.154(6) 0.096(4) 0.058(3) 0.054(4) -0.005(3) 0.027(3)
C62 0.094(4) 0.137(6) 0.068(3) 0.024(4) 0.023(3) 0.024(4)
C63 0.0396(19) 0.099(4) 0.094(4) -0.001(2) -0.008(2) 0.065(3)

loop_
_atom_type_symbol
_atom_type_description
_atom_type_scat_dispersion_real
_atom_type_scat_dispersion_imag
_atom_type_scat_source
C C 0.0033 0.0016
;
International Tables for Crystallography
(1992, Vol. C, Tables 4.2.6.8 and 6.1.1.4)
;
H H 0.0000 0.0000
;
International Tables for Crystallography
(1992, Vol. C, Table 6.1.1.4)
;
N N 0.0061 0.0033
;
International Tables for Crystallography
(1992, Vol. C, Tables 4.2.6.8 and 6.1.1.4)
;
O O 0.0106 0.0060
;
International Tables for Crystallography
(1992, Vol. C, Tables 4.2.6.8 and 6.1.1.4)
;
P P 0.1023 0.0942
;
International Tables for Crystallography
(1992, Vol. C, Tables 4.2.6.8 and 6.1.1.4)
;
S S 0.1246 0.1234
;
International Tables for Crystallography
(1992, Vol. C, Tables 4.2.6.8 and 6.1.1.4)
;
Ru Ru -1.2594 0.8363
;
International Tables for Crystallography
(1992, Vol. C, Tables 4.2.6.8 and 6.1.1.4)
;
Cl Cl 0.1484 0.1585
;
International Tables for Crystallography
(1992, Vol. C, Tables 4.2.6.8 and 6.1.1.4)
;

loop_
_geom_angle_atom_site_label_1
_geom_angle_atom_site_label_2
_geom_angle_atom_site_label_3
_geom_angle
_geom_angle_publ_flag
_geom_angle_site_symmetry_1
S1 Ru1 S2 163.91(2) yes .
S1 Ru1 P1 91.492(19) yes .
S1 Ru1 P2 89.286(19) yes .
S1 Ru1 N1 82.48(5) yes .
S1 Ru1 C1 95.76(7) yes .
S2 Ru1 P1 88.734(19) yes .
S2 Ru1 P2 90.988(19) yes .
S2 Ru1 N1 81.43(5) yes .
S2 Ru1 C1 100.33(7) yes .
P1 Ru1 P2 178.134(19) yes .
P1 Ru1 N1 89.45(6) yes .
P1 Ru1 C1 89.58(7) yes .
P2 Ru1 N1 92.34(6) yes .
P2 Ru1 C1 88.66(7) yes .
N1 Ru1 C1 177.97(8) yes .
Ru1 S1 C3 99.71(8) yes .
Ru1 S2 C4 100.45(8) yes .
Ru1 P1 C23 116.57(7) yes .
Ru1 P1 C29 112.60(8) yes .
Ru1 P1 C35 117.04(8) yes .
C23 P1 C29 103.21(11) yes .
C23 P1 C35 100.56(11) yes .
C29 P1 C35 105.11(10) yes .
Ru1 P2 C41 117.85(8) yes .
Ru1 P2 C47 114.27(8) yes .
Ru1 P2 C53 115.34(8) yes .
C41 P2 C47 103.40(11) yes .
C41 P2 C53 99.58(10) yes .
C47 P2 C53 104.37(11) yes .
Ru1 N1 C5 119.88(16) yes .
Ru1 N1 C8 121.41(13) yes .
C5 N1 C8 118.65(19) yes .
C3 N2 C9 116.28(19) yes .
C4 N3 C16 119.6(2) yes .
Ru1 C1 O1 178.22(18) yes .
C5 C2 C6 119.97(19) yes .
S1 C3 N2 125.29(19) yes .
S1 C3 C5 118.14(14) yes .
N2 C3 C5 116.6(2) yes .
S2 C4 N3 127.16(16) yes .
S2 C4 C8 116.84(17) yes .
N3 C4 C8 115.9(2) yes .
N1 C5 C2 121.3(2) yes .
N1 C5 C3 118.39(19) yes .
C2 C5 C3 120.31(18) yes .
C2 C6 C7 118.8(3) yes .
C6 C7 C8 119.3(3) yes .
N1 C8 C4 118.79(19) yes .
N1 C8 C7 121.90(18) yes .
C4 C8 C7 119.3(2) yes .
N2 C9 C10 112.75(19) yes .
C9 C10 C11 122.4(2) yes .
C9 C10 C15 118.9(2) yes .
C11 C10 C15 118.7(2) yes .
C10 C11 C12 120.3(3) yes .
C11 C12 C13 120.2(3) yes .
C12 C13 C14 119.8(2) yes .
C13 C14 C15 120.1(3) yes .
C10 C15 C14 120.8(3) yes .
N3 C16 C17 109.9(2) yes .
C16 C17 C18 120.6(3) yes .
C16 C17 C22 120.4(3) yes .
C18 C17 C22 118.9(3) yes .
C17 C18 C19 120.1(3) yes .
C18 C19 C20 120.3(4) yes .
C19 C20 C21 119.4(4) yes .
C20 C21 C22 120.8(4) yes .
C17 C22 C21 120.5(3) yes .
P1 C23 C24 119.17(15) yes .
P1 C23 C28 122.25(19) yes .
C24 C23 C28 118.6(2) yes .
C23 C24 C25 120.3(2) yes .
C24 C25 C26 120.4(3) yes .
C25 C26 C27 120.0(3) yes .
C26 C27 C28 120.0(2) yes .
C23 C28 C27 120.7(3) yes .
P1 C29 C30 119.75(16) yes .
P1 C29 C34 120.66(19) yes .
C30 C29 C34 119.2(3) yes .
C29 C30 C31 120.1(2) yes .
C30 C31 C32 120.1(3) yes .
C31 C32 C33 120.2(3) yes .
C32 C33 C34 120.2(3) yes .
C29 C34 C33 120.2(3) yes .
P1 C35 C36 123.05(19) yes .
P1 C35 C40 118.18(16) yes .
C36 C35 C40 118.7(3) yes .
C35 C36 C37 120.4(3) yes .
C36 C37 C38 120.5(3) yes .
C37 C38 C39 119.8(3) yes .
C38 C39 C40 119.9(3) yes .
C35 C40 C39 120.7(3) yes .
P2 C41 C42 122.47(17) yes .
P2 C41 C46 119.00(17) yes .
C42 C41 C46 118.53(19) yes .
C41 C42 C43 120.3(3) yes .
C42 C43 C44 120.6(3) yes .
C43 C44 C45 119.8(3) yes .
C44 C45 C46 119.8(3) yes .
C41 C46 C45 121.0(3) yes .
P2 C47 C48 121.11(18) yes .
P2 C47 C52 119.3(2) yes .
C48 C47 C52 119.5(3) yes .
C47 C48 C49 120.3(3) yes .
C48 C49 C50 120.1(4) yes .
C49 C50 C51 120.3(4) yes .
C50 C51 C52 120.3(3) yes .
C47 C52 C51 119.5(3) yes .
P2 C53 C54 123.84(19) yes .
P2 C53 C58 117.64(17) yes .
C54 C53 C58 118.4(3) yes .
C53 C54 C55 120.6(3) yes .
C54 C55 C56 120.3(3) yes .
C55 C56 C57 119.9(3) yes .
C56 C57 C58 120.2(3) yes .
C53 C58 C57 120.6(3) yes .
Cl7 C59 Cl9 110.72(16) yes .
Cl4 C60 Cl8 111.1(2) yes .
C61 C61 C62 126.4(6) yes 2_565
C61 C62 C63 126.6(6) yes .
C5 C2 H1 120.013 no .
C6 C2 H1 120.016 no .
C2 C6 H2 120.577 no .
C7 C6 H2 120.584 no .
C6 C7 H3 120.332 no .
C8 C7 H3 120.345 no .
N2 C9 H4A 109.044 no .
N2 C9 H5B 109.040 no .
C10 C9 H4A 109.036 no .
C10 C9 H5B 109.042 no .
H4A C9 H5B 107.806 no .
C10 C11 H6 119.842 no .
C12 C11 H6 119.838 no .
C11 C12 H7 119.896 no .
C13 C12 H7 119.883 no .
C12 C13 H8 120.118 no .
C14 C13 H8 120.109 no .
C13 C14 H9 119.922 no .
C15 C14 H9 119.934 no .
C10 C15 H10 119.599 no .
C14 C15 H10 119.595 no .
N3 C16 H11B 109.676 no .
N3 C16 H12A 109.679 no .
C17 C16 H11B 109.677 no .
C17 C16 H12A 109.671 no .
H11B C16 H12A 108.183 no .
C17 C18 H13 119.967 no .
C19 C18 H13 119.963 no .
C18 C19 H14 119.855 no .
C20 C19 H14 119.850 no .
C19 C20 H15 120.310 no .
C21 C20 H15 120.314 no .
C20 C21 H16 119.585 no .
C22 C21 H16 119.578 no .
C17 C22 H17 119.749 no .
C21 C22 H17 119.749 no .
C23 C24 H18 119.839 no .
C25 C24 H18 119.838 no .
C24 C25 H19 119.774 no .
C26 C25 H19 119.786 no .
C25 C26 H20 119.992 no .
C27 C26 H20 120.000 no .
C26 C27 H21 120.020 no .
C28 C27 H21 120.014 no .
C23 C28 H22 119.669 no .
C27 C28 H22 119.664 no .
C29 C30 H23 119.937 no .
C31 C30 H23 119.947 no .
C30 C31 H24 119.951 no .
C32 C31 H24 119.955 no .
C31 C32 H25 119.918 no .
C33 C32 H25 119.918 no .
C32 C33 H26 119.900 no .
C34 C33 H26 119.923 no .
C29 C34 H27 119.881 no .
C33 C34 H27 119.893 no .
C35 C36 H28 119.822 no .
C37 C36 H28 119.825 no .
C36 C37 H29 119.765 no .
C38 C37 H29 119.764 no .
C37 C38 H30 120.071 no .
C39 C38 H30 120.079 no .
C38 C39 H31 120.045 no .
C40 C39 H31 120.056 no .
C35 C40 H63 119.660 no .
C39 C40 H63 119.660 no .
C41 C42 H32 119.841 no .
C43 C42 H32 119.844 no .
C42 C43 H33 119.726 no .
C44 C43 H33 119.708 no .
C43 C44 H34 120.108 no .
C45 C44 H34 120.116 no .
C44 C45 H35 120.113 no .
C46 C45 H35 120.116 no .
C41 C46 H36 119.485 no .
C45 C46 H36 119.492 no .
C47 C48 H37 119.869 no .
C49 C48 H37 119.880 no .
C48 C49 H38 119.975 no .
C50 C49 H38 119.968 no .
C49 C50 H39 119.837 no .
C51 C50 H39 119.829 no .
C50 C51 H40 119.860 no .
C52 C51 H40 119.871 no .
C47 C52 H41 120.231 no .
C51 C52 H41 120.229 no .
C53 C54 H42 119.694 no .
C55 C54 H42 119.691 no .
C54 C55 H43 119.864 no .
C56 C55 H43 119.857 no .
C55 C56 H44 120.075 no .
C57 C56 H44 120.074 no .
C56 C57 H45 119.911 no .
C58 C57 H45 119.895 no .
C53 C58 H46 119.689 no .
C57 C58 H46 119.678 no .
Cl7 C59 H47A 109.494 no .
Cl7 C59 H48B 109.500 no .
Cl9 C59 H47A 109.505 no .
Cl9 C59 H48B 109.504 no .
H47A C59 H48B 108.073 no .
Cl4 C60 H49A 109.412 no .
Cl4 C60 H50B 109.419 no .
Cl8 C60 H49A 109.413 no .
Cl8 C60 H50B 109.411 no .
H49A C60 H50B 108.023 no .
C61 C61 H51A 105.729 no 2_565
C61 C61 H52B 105.719 no 2_565
C62 C61 H51A 105.730 no .
C62 C61 H52B 105.722 no .
H51A C61 H52B 106.162 no .
C61 C62 H53A 105.658 no .
C61 C62 H54B 105.664 no .
C63 C62 H53A 105.681 no .
C63 C62 H54B 105.675 no .
H53A C62 H54B 106.137 no .
C62 C63 H10A 109.467 no .
C62 C63 H55C 109.475 no .
C62 C63 H56B 109.472 no .
H10A C63 H55C 109.471 no .
H10A C63 H56B 109.468 no .
H55C C63 H56B 109.474 no .

loop_
_geom_bond_atom_site_label_1
_geom_bond_atom_site_label_2
_geom_bond_distance
_geom_bond_publ_flag
_geom_bond_site_symmetry_2
Ru1 S1 2.3744(6) yes .
Ru1 S2 2.4039(6) yes .
Ru1 P1 2.3895(6) yes .
Ru1 P2 2.3827(6) yes .
Ru1 N1 2.1342(19) yes .
Ru1 C1 1.848(3) yes .
Cl4 C60 1.766(4) yes .
Cl7 C59 1.710(4) yes .
Cl8 C60 1.747(4) yes .
Cl9 C59 1.746(3) yes .
S1 C3 1.743(3) yes .
S2 C4 1.755(3) yes .
P1 C23 1.836(3) yes .
P1 C29 1.822(3) yes .
P1 C35 1.837(3) yes .
P2 C41 1.8365(19) yes .
P2 C47 1.824(3) yes .
P2 C53 1.833(3) yes .
O1 C1 1.158(3) yes .
N1 C5 1.356(3) yes .
N1 C8 1.352(3) yes .
N2 C3 1.289(3) yes .
N2 C9 1.449(4) yes .
N3 C4 1.282(4) yes .
N3 C16 1.463(3) yes .
C2 C5 1.388(3) yes .
C2 C6 1.378(4) yes .
C3 C5 1.486(4) yes .
C4 C8 1.491(3) yes .
C6 C7 1.379(3) yes .
C7 C8 1.391(4) yes .
C9 C10 1.510(3) yes .
C10 C11 1.390(4) yes .
C10 C15 1.392(4) yes .
C11 C12 1.395(3) yes .
C12 C13 1.384(4) yes .
C13 C14 1.380(4) yes .
C14 C15 1.387(3) yes .
C16 C17 1.507(4) yes .
C17 C18 1.387(5) yes .
C17 C22 1.389(4) yes .
C18 C19 1.392(5) yes .
C19 C20 1.385(6) yes .
C20 C21 1.371(6) yes .
C21 C22 1.378(5) yes .
C23 C24 1.397(4) yes .
C23 C28 1.395(3) yes .
C24 C25 1.389(4) yes .
C25 C26 1.383(4) yes .
C26 C27 1.377(4) yes .
C27 C28 1.395(4) yes .
C29 C30 1.396(4) yes .
C29 C34 1.397(3) yes .
C30 C31 1.392(4) yes .
C31 C32 1.388(4) yes .
C32 C33 1.379(5) yes .
C33 C34 1.392(4) yes .
C35 C36 1.393(3) yes .
C35 C40 1.396(4) yes .
C36 C37 1.392(4) yes .
C37 C38 1.379(5) yes .
C38 C39 1.387(4) yes .
C39 C40 1.391(4) yes .
C41 C42 1.389(4) yes .
C41 C46 1.396(4) yes .
C42 C43 1.393(3) yes .
C43 C44 1.378(4) yes .
C44 C45 1.386(4) yes .
C45 C46 1.387(4) yes .
C47 C48 1.391(4) yes .
C47 C52 1.399(3) yes .
C48 C49 1.392(5) yes .
C49 C50 1.375(5) yes .
C50 C51 1.385(5) yes .
C51 C52 1.393(5) yes .
C53 C54 1.392(4) yes .
C53 C58 1.399(4) yes .
C54 C55 1.390(4) yes .
C55 C56 1.380(4) yes .
C56 C57 1.381(4) yes .
C57 C58 1.388(4) yes .
C61 C61 1.527(8) yes 2_565
C61 C62 1.391(8) yes .
C62 C63 1.494(7) yes .
C2 H1 0.930 no .
C6 H2 0.930 no .
C7 H3 0.930 no .
C9 H4A 0.970 no .
C9 H5B 0.970 no .
C11 H6 0.930 no .
C12 H7 0.930 no .
C13 H8 0.930 no .
C14 H9 0.930 no .
C15 H10 0.930 no .
C16 H11B 0.970 no .
C16 H12A 0.970 no .
C18 H13 0.930 no .
C19 H14 0.930 no .
C20 H15 0.930 no .
C21 H16 0.930 no .
C22 H17 0.930 no .
C24 H18 0.930 no .
C25 H19 0.930 no .
C26 H20 0.930 no .
C27 H21 0.930 no .
C28 H22 0.930 no .
C30 H23 0.930 no .
C31 H24 0.930 no .
C32 H25 0.930 no .
C33 H26 0.930 no .
C34 H27 0.930 no .
C36 H28 0.930 no .
C37 H29 0.930 no .
C38 H30 0.930 no .
C39 H31 0.930 no .
C40 H63 0.930 no .
C42 H32 0.930 no .
C43 H33 0.930 no .
C44 H34 0.930 no .
C45 H35 0.930 no .
C46 H36 0.930 no .
C48 H37 0.930 no .
C49 H38 0.930 no .
C50 H39 0.930 no .
C51 H40 0.930 no .
C52 H41 0.930 no .
C54 H42 0.930 no .
C55 H43 0.930 no .
C56 H44 0.930 no .
C57 H45 0.930 no .
C58 H46 0.930 no .
C59 H47A 0.970 no .
C59 H48B 0.970 no .
C60 H49A 0.970 no .
C60 H50B 0.970 no .
C61 H51A 0.970 no .
C61 H52B 0.970 no .
C62 H53A 0.970 no .
C62 H54B 0.970 no .
C63 H10A 0.960 no .
C63 H55C 0.960 no .
C63 H56B 0.960 no .

loop_
_geom_contact_atom_site_label_1
_geom_contact_atom_site_label_2
_geom_contact_distance
_geom_contact_publ_flag
_geom_contact_site_symmetry_2
S1 C9 2.941(2) no .
S1 C35 3.464(3) no .
S1 C40 3.317(3) no .
S1 C53 3.337(3) no .
S1 C58 3.468(3) no .
S2 C16 3.067(3) no .
S2 C28 3.387(3) no .
S2 C42 3.403(3) no .
O1 C28 3.438(3) no .
O1 C58 3.599(4) no .
N1 N2 3.580(3) no .
N1 N3 3.570(3) no .
N1 C6 2.782(3) no .
N1 C29 3.145(3) no .
N1 C34 3.270(3) no .
N1 C47 3.281(3) no .
N1 C52 3.179(4) no .
N2 C2 2.766(4) no .
N2 C11 2.833(3) no .
N3 C7 2.738(3) no .
N3 C18 3.263(4) no .
N3 C22 3.252(4) no .
C1 C23 3.492(4) no .
C1 C28 3.246(4) no .
C1 C40 3.523(3) no .
C1 C41 3.492(4) no .
C1 C42 3.374(3) no .
C1 C58 3.437(4) no .
C2 C8 2.725(3) no .
C2 C33 3.584(4) no .
C2 C34 3.429(4) no .
C4 C17 3.264(3) no .
C4 C30 3.586(4) no .
C5 C7 2.737(4) no .
C5 C29 3.556(4) no .
C5 C34 3.133(4) no .
C5 C52 3.316(4) no .
C8 C29 3.432(4) no .
C8 C30 3.594(4) no .
C8 C47 3.483(4) no .
C8 C52 3.483(4) no .
C10 C13 2.793(3) no .
C11 C14 2.771(4) no .
C12 C15 2.764(4) no .
C17 C20 2.785(5) no .
C18 C21 2.759(5) no .
C19 C22 2.756(6) no .
C22 C48 3.503(4) no .
C23 C26 2.794(4) no .
C23 C30 3.126(4) no .
C23 C40 3.532(4) no .
C24 C27 2.775(3) no .
C24 C29 3.319(4) no .
C24 C30 3.440(4) no .
C24 C35 3.166(4) no .
C24 C36 3.499(4) no .
C25 C28 2.765(4) no .
C29 C32 2.789(4) no .
C29 C36 3.152(4) no .
C30 C33 2.779(4) no .
C31 C34 2.776(4) no .
C34 C35 3.275(4) no .
C34 C36 3.130(4) no .
C35 C38 2.795(4) no .
C36 C39 2.776(4) no .
C37 C40 2.768(4) no .
C41 C44 2.795(3) no .
C41 C48 3.068(4) no .
C41 C58 3.349(4) no .
C42 C45 2.774(4) no .
C43 C46 2.759(4) no .
C46 C47 3.377(4) no .
C46 C48 3.346(4) no .
C46 C53 3.075(3) no .
C47 C50 2.782(5) no .
C47 C54 3.122(4) no .
C48 C51 2.772(4) no .
C49 C52 2.782(5) no .
C52 C53 3.345(4) no .
C52 C54 3.181(4) no .
C53 C56 2.795(4) no .
C54 C57 2.769(4) no .
C55 C58 2.766(4) no .
Cl7 O1 3.572(3) no 2_556
Cl7 C43 3.417(4) no 2_556
Cl8 Cl8 3.4955(13) no 2_455
Cl9 C16 3.419(3) no 1_545
O1 Cl7 3.572(3) no 2_556
O1 O1 3.482(3) no 2_556
O1 C59 3.284(3) no 2_556
C2 C2 3.355(4) no 2_555
C2 C6 3.435(4) no 2_555
C6 C2 3.435(4) no 2_555
C10 C60 3.403(5) no .
C14 C31 3.574(4) no 1_545
C14 C32 3.575(5) no 1_545
C15 C60 3.515(5) no .
C16 Cl9 3.419(3) no 1_565
C27 C27 3.269(4) no 2_566
C31 C14 3.574(4) no 1_565
C32 C14 3.575(5) no 1_565
C43 Cl7 3.417(4) no 2_556
C59 O1 3.284(3) no 2_556
C60 C10 3.403(5) no .
C60 C15 3.515(5) no .
Ru1 H22 3.2157 no .
Ru1 H32 3.2891 no .
Ru1 H46 3.5451 no .
Ru1 H63 3.4072 no .
S1 H4A 2.7630 no .
S1 H5B 2.8170 no .
S1 H41 3.4957 no .
S1 H46 3.4020 no .
S1 H63 3.0363 no .
S2 H11B 2.5576 no .
S2 H17 3.0510 no .
S2 H22 2.7533 no .
S2 H23 3.3423 no .
S2 H32 2.6716 no .
P1 H18 2.8674 no .
P1 H22 2.9313 no .
P1 H23 2.8743 no .
P1 H27 2.8937 no .
P1 H28 2.9496 no .
P1 H63 2.8423 no .
P2 H32 2.9335 no .
P2 H36 2.8574 no .
P2 H37 2.8970 no .
P2 H41 2.8707 no .
P2 H42 2.9612 no .
P2 H46 2.8309 no .
O1 H22 2.8750 no .
O1 H32 3.1611 no .
O1 H46 2.7013 no .
O1 H63 2.8790 no .
N1 H1 3.2250 no .
N1 H3 3.2304 no .
N1 H27 3.3084 no .
N1 H41 2.9798 no .
N2 H1 2.4596 no .
N2 H6 2.4938 no .
N2 H27 3.3043 no .
N3 H3 2.4286 no .
N3 H13 3.3215 no .
N3 H17 3.3062 no .
C1 H22 2.6163 no .
C1 H32 2.8385 no .
C1 H46 2.6910 no .
C1 H63 2.7437 no .
C2 H3 3.2184 no .
C2 H26 3.5533 no .
C2 H27 3.2671 no .
C2 H41 3.3629 no .
C3 H1 2.6467 no .
C3 H4A 2.5374 no .
C3 H5B 2.5764 no .
C3 H27 2.9987 no .
C3 H41 3.0960 no .
C4 H3 2.6386 no .
C4 H11B 2.4551 no .
C4 H12A 3.0772 no .
C4 H17 3.3859 no .
C4 H23 3.5393 no .
C5 H2 3.2389 no .
C5 H27 2.8768 no .
C5 H41 2.8166 no .
C7 H1 3.2167 no .
C8 H2 3.2364 no .
C9 H6 2.7037 no .
C9 H10 2.6314 no .
C10 H7 3.2526 no .
C10 H9 3.2532 no .
C11 H4A 3.2108 no .
C11 H5B 3.0888 no .
C11 H8 3.2487 no .
C11 H10 3.2343 no .
C12 H9 3.2301 no .
C13 H6 3.2456 no .
C13 H10 3.2336 no .
C14 H7 3.2293 no .
C15 H4A 2.6577 no .
C15 H5B 2.7931 no .
C15 H6 3.2361 no .
C15 H8 3.2377 no .
C16 H13 2.6660 no .
C16 H17 2.6605 no .
C17 H14 3.2449 no .
C17 H16 3.2377 no .
C18 H11B 3.2557 no .
C18 H12A 2.6171 no .
C18 H15 3.2482 no .
C18 H17 3.2319 no .
C19 H16 3.2182 no .
C20 H13 3.2451 no .
C20 H17 3.2246 no .
C20 H38 3.3578 no .
C21 H14 3.2177 no .
C21 H37 2.9088 no .
C21 H38 3.3814 no .
C22 H11B 2.6183 no .
C22 H12A 3.2586 no .
C22 H13 3.2334 no .
C22 H15 3.2289 no .
C22 H37 2.8669 no .
C23 H19 3.2531 no .
C23 H21 3.2609 no .
C23 H23 2.7099 no .
C23 H63 3.5193 no .
C24 H20 3.2429 no .
C24 H22 3.2413 no .
C24 H23 3.0888 no .
C24 H28 3.4295 no .
C25 H21 3.2289 no .
C26 H18 3.2412 no .
C26 H22 3.2355 no .
C27 H19 3.2267 no .
C28 H18 3.2420 no .
C28 H20 3.2401 no .
C28 H23 3.3259 no .
C29 H18 3.0860 no .
C29 H24 3.2546 no .
C29 H26 3.2563 no .
C29 H28 2.7037 no .
C30 H18 3.3642 no .
C30 H25 3.2475 no .
C30 H27 3.2495 no .
C31 H26 3.2370 no .
C32 H23 3.2472 no .
C32 H27 3.2387 no .
C33 H24 3.2359 no .
C33 H28 3.5348 no .
C34 H23 3.2501 no .
C34 H25 3.2409 no .
C34 H28 2.5697 no .
C35 H18 2.8739 no .
C35 H27 2.9358 no .
C35 H29 3.2522 no .
C35 H31 3.2596 no .
C36 H18 2.8523 no .
C36 H27 2.7520 no .
C36 H30 3.2442 no .
C36 H63 3.2403 no .
C37 H31 3.2332 no .
C38 H28 3.2409 no .
C38 H63 3.2419 no .
C39 H29 3.2328 no .
C40 H28 3.2417 no .
C40 H30 3.2449 no .
C41 H33 3.2489 no .
C41 H35 3.2591 no .
C41 H37 2.6037 no .
C41 H46 3.2437 no .
C42 H17 3.0650 no .
C42 H34 3.2450 no .
C42 H36 3.2336 no .
C42 H37 3.2456 no .
C43 H17 3.3964 no .
C43 H35 3.2306 no .
C44 H32 3.2412 no .
C44 H36 3.2354 no .
C45 H33 3.2295 no .
C46 H32 3.2365 no .
C46 H34 3.2391 no .
C46 H37 2.8701 no .
C47 H36 3.1950 no .
C47 H38 3.2510 no .
C47 H40 3.2526 no .
C47 H42 2.6567 no .
C48 H17 3.4851 no .
C48 H36 3.2953 no .
C48 H39 3.2360 no .
C48 H41 3.2514 no .
C49 H40 3.2309 no .
C50 H37 3.2339 no .
C50 H41 3.2484 no .
C51 H38 3.2329 no .
C51 H42 3.4027 no .
C52 H37 3.2506 no .
C52 H39 3.2472 no .
C52 H42 2.5331 no .
C53 H36 2.7148 no .
C53 H41 3.1162 no .
C53 H43 3.2528 no .
C53 H45 3.2582 no .
C54 H36 2.9368 no .
C54 H41 2.9495 no .
C54 H44 3.2420 no .
C54 H46 3.2388 no .
C55 H45 3.2284 no .
C56 H42 3.2384 no .
C56 H46 3.2358 no .
C57 H43 3.2280 no .
C58 H36 3.4248 no .
C58 H42 3.2399 no .
C58 H44 3.2390 no .
C61 H10A 3.2990 no .
C61 H53A 2.7775 no 2_565
C61 H54B 2.7531 no 2_565
C61 H55C 2.9806 no .
C61 H56B 2.7191 no .
C62 H51A 2.7920 no 2_565
C62 H52B 2.7920 no 2_565
C63 H51A 2.7576 no .
C63 H52B 2.7335 no .
H1 H2 2.3167 no .
H1 H6 3.1141 no .
H1 H27 3.4870 no .
H2 H3 2.3219 no .
H4A H6 3.4465 no .
H4A H10 2.5350 no .
H5B H6 3.2646 no .
H5B H10 2.7748 no .
H6 H7 2.3211 no .
H7 H8 2.3138 no .
H8 H9 2.3101 no .
H9 H10 2.3108 no .
H10A H51A 3.4504 no .
H10A H53A 2.1337 no .
H10A H54B 2.3973 no .
H11B H13 3.5121 no .
H11B H17 2.4540 no .
H12A H13 2.4572 no .
H12A H17 3.5102 no .
H13 H14 2.3192 no .
H14 H15 2.3169 no .
H15 H16 2.2993 no .
H16 H17 2.2981 no .
H16 H37 2.8423 no .
H17 H32 2.9766 no .
H17 H33 3.5143 no .
H17 H37 2.7844 no .
H18 H19 2.3130 no .
H18 H23 3.2500 no .
H18 H28 2.6667 no .
H19 H20 2.3094 no .
H20 H21 2.3069 no .
H21 H22 2.3207 no .
H22 H32 3.1542 no .
H23 H24 2.3207 no .
H24 H25 2.3168 no .
H25 H26 2.3061 no .
H26 H27 2.3200 no .
H27 H28 2.3772 no .
H28 H29 2.3161 no .
H29 H30 2.3069 no .
H30 H31 2.3192 no .
H31 H63 2.3171 no .
H32 H33 2.3167 no .
H33 H34 2.3052 no .
H34 H35 2.3193 no .
H35 H36 2.3114 no .
H36 H37 3.0439 no .
H36 H42 3.0215 no .
H37 H38 2.3202 no .
H38 H39 2.3021 no .
H39 H40 2.3110 no .
H40 H41 2.3247 no .
H41 H42 2.4525 no .
H42 H43 2.3141 no .
H43 H44 2.3094 no .
H44 H45 2.3105 no .
H45 H46 2.3118 no .
H51A H51A 2.7748 no 2_565
H51A H52B 2.3008 no 2_565
H51A H53A 2.1671 no .
H51A H53A 3.0507 no 2_565
H51A H54B 2.6753 no .
H51A H54B 2.5906 no 2_565
H51A H55C 3.3234 no .
H51A H56B 2.5750 no .
H52B H52B 2.7748 no 2_565
H52B H53A 2.6753 no .
H52B H53A 2.6165 no 2_565
H52B H54B 2.1933 no .
H52B H54B 3.0096 no 2_565
H52B H55C 2.8432 no .
H52B H56B 2.8326 no .
H53A H55C 2.7351 no .
H53A H56B 2.4444 no .
H54B H55C 2.1641 no .
H54B H56B 2.7528 no .
Cl4 H8 3.5904 no 2_445
Cl4 H13 3.1690 no 1_445
Cl4 H25 3.2892 no 2_455
Cl4 H26 3.4130 no 2_455
Cl4 H29 3.4564 no .
Cl4 H42 3.3382 no 1_455
Cl4 H43 3.3160 no 1_455
Cl4 H56B 2.8150 no 1_445
Cl7 H15 3.1297 no 1_445
Cl7 H21 3.3903 no 2_556
Cl7 H22 3.5702 no 2_556
Cl7 H31 3.5349 no .
Cl7 H32 3.2942 no 2_556
Cl7 H33 2.9003 no 2_556
Cl8 H26 3.4577 no .
Cl8 H26 3.5487 no 2_455
Cl8 H27 3.2078 no .
Cl8 H28 3.5682 no .
Cl8 H29 3.5090 no .
Cl8 H39 3.5062 no 1_455
Cl8 H39 3.0063 no 2_555
Cl9 H5B 2.9319 no .
Cl9 H10A 3.3401 no 1_545
Cl9 H10 3.5779 no .
Cl9 H11B 3.0922 no 1_545
Cl9 H12A 2.9434 no 1_545
Cl9 H21 3.2404 no 2_556
Cl9 H23 3.2542 no 1_545
Cl9 H24 3.1513 no 1_545
Cl9 H53A 3.0335 no 1_545
S1 H48B 2.8214 no .
S2 H20 2.9821 no 2_566
O1 H31 3.2197 no 2_556
O1 H45 3.3524 no 2_556
O1 H46 3.3333 no 2_556
O1 H47A 2.6803 no 2_556
O1 H48B 3.3024 no 2_556
O1 H63 3.1279 no 2_556
N2 H2 3.2066 no 2_555
N2 H54B 3.4934 no 1_545
N3 H7 3.2689 no 2_555
N3 H51A 3.5862 no .
N3 H53A 3.4968 no .
C1 H47A 3.5222 no 2_556
C2 H1 2.9378 no 2_555
C2 H2 3.0882 no 2_555
C2 H40 3.1988 no 2_555
C6 H1 2.8092 no 2_555
C6 H6 3.2115 no 2_555
C6 H40 3.5573 no 2_555
C6 H54B 3.5663 no 2_565
C6 H55C 2.9803 no 2_565
C7 H6 3.0673 no 2_555
C7 H52B 3.2807 no 2_565
C7 H54B 3.4745 no 2_565
C9 H10A 3.5679 no 1_545
C9 H48B 3.0866 no .
C9 H49A 3.3056 no .
C9 H50B 3.5628 no .
C9 H54B 3.1324 no 1_545
C10 H49A 3.1602 no .
C10 H50B 2.7779 no .
C10 H54B 2.8926 no 1_545
C11 H3 3.1617 no 2_555
C11 H39 3.2315 no 2_555
C11 H50B 2.9324 no .
C11 H54B 2.8942 no 1_545
C12 H3 3.3931 no 2_555
C12 H13 3.4347 no 2_555
C12 H39 3.3258 no 2_555
C12 H50B 3.1982 no .
C12 H51A 3.3208 no 2_555
C12 H54B 3.5945 no 1_545
C13 H8 3.4747 no 2_445
C13 H9 3.1871 no 2_445
C13 H13 3.2950 no 2_555
C13 H25 3.4568 no 1_545
C13 H50B 3.2959 no .
C13 H51A 3.4765 no 2_555
C14 H8 3.1105 no 2_445
C14 H14 3.1222 no 1_445
C14 H24 3.0272 no 1_545
C14 H25 3.0233 no 1_545
C14 H50B 3.1360 no .
C15 H14 3.0716 no 1_445
C15 H24 2.8868 no 1_545
C15 H49A 3.2521 no .
C15 H50B 2.8760 no .
C16 H20 3.3124 no 2_566
C16 H43 3.4821 no 1_565
C16 H44 3.0709 no 1_565
C16 H53A 3.5197 no .
C17 H7 3.4960 no 2_555
C17 H43 3.2331 no 1_565
C17 H44 3.1732 no 1_565
C18 H7 3.0680 no 2_555
C18 H8 3.1501 no 2_555
C18 H43 2.8949 no 1_565
C19 H7 3.5524 no 2_555
C19 H8 3.2402 no 2_555
C19 H9 3.4196 no 1_665
C19 H10 3.4324 no 1_665
C20 H33 3.1557 no 2_666
C21 H18 3.5679 no 1_655
C21 H19 3.0443 no 1_655
C21 H33 3.1368 no 2_666
C21 H34 3.3521 no 2_666
C22 H20 3.1992 no 2_566
C22 H34 3.3675 no 2_666
C22 H44 3.5698 no 1_565
C23 H45 2.9876 no 2_556
C24 H15 3.5802 no 1_455
C24 H16 3.2726 no 1_455
C24 H35 3.5801 no 1_455
C24 H45 3.2029 no 2_556
C25 H15 3.5797 no 1_455
C25 H16 2.9042 no 1_455
C25 H33 3.4687 no 2_566
C25 H34 3.4716 no 1_455
C25 H44 3.1632 no 2_556
C25 H45 3.3569 no 2_556
C26 H11B 3.0967 no 2_566
C26 H17 3.3565 no 2_566
C26 H44 2.8877 no 2_556
C26 H45 3.3153 no 2_556
C27 H11B 3.5403 no 2_566
C27 H21 2.8643 no 2_566
C27 H22 3.4852 no 2_566
C27 H44 3.3959 no 2_556
C27 H45 3.0828 no 2_556
C27 H47A 3.0368 no 2_556
C28 H21 3.0553 no 2_566
C28 H45 2.9153 no 2_556
C28 H47A 3.1047 no 2_556
C31 H9 3.2256 no 1_565
C31 H10 3.4175 no 1_565
C31 H52B 3.5180 no 2_565
C32 H9 3.1151 no 1_565
C32 H52B 3.3095 no 2_565
C36 H49A 3.5552 no .
C37 H36 2.8871 no 1_455
C37 H42 3.3210 no 1_455
C37 H49A 3.0266 no .
C38 H36 3.1171 no 1_455
C38 H49A 3.3728 no .
C39 H46 3.3867 no 2_556
C40 H45 3.3623 no 2_556
C40 H46 3.2774 no 2_556
C41 H31 3.2905 no 2_556
C42 H31 3.1205 no 2_556
C43 H31 3.1821 no 2_556
C44 H19 3.1574 no 1_655
C44 H30 3.1187 no 2_556
C44 H31 3.3896 no 2_556
C44 H44 3.3593 no 2_656
C45 H19 3.4608 no 1_655
C45 H30 3.3057 no 2_556
C45 H31 3.5210 no 2_556
C46 H29 3.5708 no 1_655
C46 H31 3.4640 no 2_556
C47 H29 3.4889 no 1_655
C48 H29 3.4480 no 1_655
C49 H7 3.1283 no 2_555
C49 H28 3.3574 no 1_655
C50 H6 3.1699 no 2_555
C50 H7 3.2008 no 2_555
C51 H1 3.2646 no 2_555
C51 H6 3.4097 no 2_555
C54 H10A 3.1931 no 1_545
C54 H29 3.1027 no 1_655
C54 H30 3.3714 no 1_655
C55 H10A 3.1380 no 1_545
C55 H12A 3.2743 no 1_545
C55 H13 3.5652 no 1_545
C55 H30 3.1586 no 1_655
C55 H34 3.3568 no 2_656
C55 H56B 3.5182 no 1_545
C56 H11B 3.4187 no 1_545
C56 H12A 3.2652 no 1_545
C56 H34 3.0018 no 2_656
C56 H35 3.0612 no 2_656
C56 H47A 3.5249 no .
C57 H35 3.0921 no 2_656
C57 H47A 2.8989 no .
C58 H31 3.5610 no 2_556
C58 H47A 3.4270 no .
C58 H63 3.4613 no 2_556
C59 H4A 3.4811 no .
C59 H5B 3.1755 no .
C59 H21 3.1974 no 2_556
C59 H45 3.5142 no .
C60 H4A 3.4581 no .
C60 H29 3.3805 no .
C61 H3 3.2869 no 2_565
C62 H2 3.4737 no 2_565
C62 H3 3.3935 no 2_565
C62 H5B 3.2100 no 1_565
C62 H12A 3.3932 no .
C63 H2 3.0975 no 2_565
C63 H5B 3.2779 no 1_565
C63 H12A 3.2798 no .
C63 H41 3.5596 no 1_565
C63 H43 3.5697 no 1_565
H1 C2 2.9378 no 2_555
H1 C6 2.8092 no 2_555
H1 C51 3.2646 no 2_555
H1 H1 2.7812 no 2_555
H1 H2 2.5452 no 2_555
H1 H40 2.5408 no 2_555
H2 N2 3.2066 no 2_555
H2 C2 3.0882 no 2_555
H2 C62 3.4737 no 2_565
H2 C63 3.0975 no 2_565
H2 H1 2.5452 no 2_555
H2 H6 2.9863 no 2_555
H2 H10A 3.5704 no 2_565
H2 H40 3.2545 no 2_555
H2 H41 3.4460 no 2_555
H2 H52B 3.5939 no 2_565
H2 H54B 2.9943 no 2_565
H2 H55C 2.2114 no 2_565
H3 C11 3.1617 no 2_555
H3 C12 3.3931 no 2_555
H3 C61 3.2869 no 2_565
H3 C62 3.3935 no 2_565
H3 H6 2.7102 no 2_555
H3 H7 3.1332 no 2_555
H3 H51A 3.1395 no .
H3 H52B 2.6625 no 2_565
H3 H54B 2.8043 no 2_565
H3 H55C 3.4365 no 2_565
H4A C59 3.4811 no .
H4A C60 3.4581 no .
H4A H48B 2.6921 no .
H4A H49A 2.7310 no .
H4A H50B 3.3911 no .
H5B Cl9 2.9319 no .
H5B C59 3.1755 no .
H5B C62 3.2100 no 1_545
H5B C63 3.2779 no 1_545
H5B H10A 2.7551 no 1_545
H5B H48B 2.5789 no .
H5B H53A 3.0338 no 1_545
H5B H54B 2.7303 no 1_545
H5B H55C 3.4195 no 1_545
H6 C6 3.2115 no 2_555
H6 C7 3.0673 no 2_555
H6 C50 3.1699 no 2_555
H6 C51 3.4097 no 2_555
H6 H2 2.9863 no 2_555
H6 H3 2.7102 no 2_555
H6 H39 2.9342 no 2_555
H6 H40 3.3477 no 2_555
H6 H50B 3.4014 no .
H6 H54B 2.9673 no 1_545
H7 N3 3.2689 no 2_555
H7 C17 3.4960 no 2_555
H7 C18 3.0680 no 2_555
H7 C19 3.5524 no 2_555
H7 C49 3.1283 no 2_555
H7 C50 3.2008 no 2_555
H7 H3 3.1332 no 2_555
H7 H13 2.9724 no 2_555
H7 H38 2.9771 no 2_555
H7 H39 3.1154 no 2_555
H7 H51A 3.4783 no 2_555
H8 Cl4 3.5904 no 2_445
H8 C13 3.4747 no 2_445
H8 C14 3.1105 no 2_445
H8 C18 3.1501 no 2_555
H8 C19 3.2402 no 2_555
H8 H8 3.3329 no 2_445
H8 H9 2.6532 no 2_445
H8 H13 2.6982 no 2_555
H8 H14 2.8799 no 2_555
H8 H25 3.4250 no 1_545
H9 C13 3.1871 no 2_445
H9 C19 3.4196 no 1_445
H9 C31 3.2256 no 1_545
H9 C32 3.1151 no 1_545
H9 H8 2.6532 no 2_445
H9 H14 2.7138 no 1_445
H9 H24 2.8771 no 1_545
H9 H25 2.6578 no 1_545
H10A Cl9 3.3401 no 1_565
H10A C9 3.5679 no 1_565
H10A C54 3.1931 no 1_565
H10A C55 3.1380 no 1_565
H10A H2 3.5704 no 2_565
H10A H5B 2.7551 no 1_565
H10A H12A 2.9948 no .
H10A H41 3.2994 no 1_565
H10A H42 3.2359 no 1_565
H10A H43 3.1410 no 1_565
H10 Cl9 3.5779 no .
H10 C19 3.4324 no 1_445
H10 C31 3.4175 no 1_545
H10 H14 2.6163 no 1_445
H10 H15 3.3977 no 1_445
H10 H24 2.6168 no 1_545
H10 H48B 3.5812 no .
H10 H49A 3.3035 no .
H10 H50B 3.3267 no .
H11B Cl9 3.0922 no 1_565
H11B C26 3.0967 no 2_566
H11B C27 3.5403 no 2_566
H11B C56 3.4187 no 1_565
H11B H20 2.4303 no 2_566
H11B H21 3.2805 no 2_566
H11B H44 2.7197 no 1_565
H12A Cl9 2.9434 no 1_565
H12A C55 3.2743 no 1_565
H12A C56 3.2652 no 1_565
H12A C62 3.3932 no .
H12A C63 3.2798 no .
H12A H10A 2.9948 no .
H12A H43 2.9296 no 1_565
H12A H44 2.9081 no 1_565
H12A H51A 3.5008 no .
H12A H53A 2.7629 no .
H12A H56B 3.0252 no .
H13 Cl4 3.1690 no 1_665
H13 C12 3.4347 no 2_555
H13 C13 3.2950 no 2_555
H13 C55 3.5652 no 1_565
H13 H7 2.9724 no 2_555
H13 H8 2.6982 no 2_555
H13 H43 2.7016 no 1_565
H13 H51A 3.5614 no .
H13 H56B 2.8354 no .
H14 C14 3.1222 no 1_665
H14 C15 3.0716 no 1_665
H14 H8 2.8799 no 2_555
H14 H9 2.7138 no 1_665
H14 H10 2.6163 no 1_665
H14 H49A 3.5577 no 1_665
H15 Cl7 3.1297 no 1_665
H15 C24 3.5802 no 1_655
H15 C25 3.5797 no 1_655
H15 H10 3.3977 no 1_665
H15 H18 3.3509 no 1_655
H15 H19 3.3533 no 1_655
H15 H23 3.5307 no 1_655
H15 H33 3.0480 no 2_666
H16 C24 3.2726 no 1_655
H16 C25 2.9042 no 1_655
H16 H18 2.9249 no 1_655
H16 H19 2.1837 no 1_655
H16 H33 3.0086 no 2_666
H17 C26 3.3565 no 2_566
H17 H19 3.4875 no 2_566
H17 H20 2.5188 no 2_566
H18 C21 3.5679 no 1_455
H18 H15 3.3509 no 1_455
H18 H16 2.9249 no 1_455
H18 H35 3.4063 no 1_455
H19 C21 3.0443 no 1_455
H19 C44 3.1574 no 1_455
H19 C45 3.4608 no 1_455
H19 H15 3.3533 no 1_455
H19 H16 2.1837 no 1_455
H19 H17 3.4875 no 2_566
H19 H33 3.0068 no 2_566
H19 H34 2.9620 no 1_455
H19 H35 3.4889 no 1_455
H19 H44 3.3404 no 2_556
H20 S2 2.9821 no 2_566
H20 C16 3.3124 no 2_566
H20 C22 3.1992 no 2_566
H20 H11B 2.4303 no 2_566
H20 H17 2.5188 no 2_566
H20 H22 3.5066 no 2_566
H20 H32 3.0310 no 2_566
H20 H33 3.3865 no 2_566
H20 H44 2.9140 no 2_556
H21 Cl7 3.3903 no 2_556
H21 Cl9 3.2404 no 2_556
H21 C27 2.8643 no 2_566
H21 C28 3.0553 no 2_566
H21 C59 3.1974 no 2_556
H21 H11B 3.2805 no 2_566
H21 H21 2.7293 no 2_566
H21 H22 3.0393 no 2_566
H21 H45 3.5511 no 2_556
H21 H47A 2.7844 no 2_556
H22 Cl7 3.5702 no 2_556
H22 C27 3.4852 no 2_566
H22 H20 3.5066 no 2_566
H22 H21 3.0393 no 2_566
H22 H45 3.3197 no 2_556
H22 H47A 2.9161 no 2_556
H23 Cl9 3.2542 no 1_565
H23 H15 3.5307 no 1_455
H24 Cl9 3.1513 no 1_565
H24 C14 3.0272 no 1_565
H24 C15 2.8868 no 1_565
H24 H9 2.8771 no 1_565
H24 H10 2.6168 no 1_565
H24 H52B 3.3399 no 2_565
H24 H53A 3.3881 no .
H25 Cl4 3.2892 no 2_455
H25 C13 3.4568 no 1_565
H25 C14 3.0233 no 1_565
H25 H8 3.4250 no 1_565
H25 H9 2.6578 no 1_565
H25 H51A 3.5329 no 2_565
H25 H52B 2.9726 no 2_565
H25 H56B 3.4316 no 2_565
H26 Cl4 3.4130 no 2_455
H26 Cl8 3.4577 no .
H26 Cl8 3.5487 no 2_455
H26 H40 3.0638 no 2_555
H27 Cl8 3.2078 no .
H28 Cl8 3.5682 no .
H28 C49 3.3574 no 1_455
H28 H38 3.2110 no 1_455
H29 Cl4 3.4564 no .
H29 Cl8 3.5090 no .
H29 C46 3.5708 no 1_455
H29 C47 3.4889 no 1_455
H29 C48 3.4480 no 1_455
H29 C54 3.1027 no 1_455
H29 C60 3.3805 no .
H29 H36 2.7524 no 1_455
H29 H42 2.5112 no 1_455
H29 H49A 2.9622 no .
H30 C44 3.1187 no 2_556
H30 C45 3.3057 no 2_556
H30 C54 3.3714 no 1_455
H30 C55 3.1586 no 1_455
H30 H34 3.1046 no 2_556
H30 H35 3.4070 no 2_556
H30 H36 3.1452 no 1_455
H30 H42 3.3525 no 1_455
H30 H43 2.9936 no 1_455
H30 H49A 3.5347 no .
H31 Cl7 3.5349 no .
H31 O1 3.2197 no 2_556
H31 C41 3.2905 no 2_556
H31 C42 3.1205 no 2_556
H31 C43 3.1821 no 2_556
H31 C44 3.3896 no 2_556
H31 C45 3.5210 no 2_556
H31 C46 3.4640 no 2_556
H31 C58 3.5610 no 2_556
H31 H32 3.4939 no 2_556
H31 H33 3.5946 no 2_556
H31 H46 3.0106 no 2_556
H32 Cl7 3.2942 no 2_556
H32 H20 3.0310 no 2_566
H32 H31 3.4939 no 2_556
H33 Cl7 2.9003 no 2_556
H33 C20 3.1557 no 2_666
H33 C21 3.1368 no 2_666
H33 C25 3.4687 no 2_566
H33 H15 3.0480 no 2_666
H33 H16 3.0086 no 2_666
H33 H19 3.0068 no 2_566
H33 H20 3.3865 no 2_566
H33 H31 3.5946 no 2_556
H34 C21 3.3521 no 2_666
H34 C22 3.3675 no 2_666
H34 C25 3.4716 no 1_655
H34 C55 3.3568 no 2_656
H34 C56 3.0018 no 2_656
H34 H19 2.9620 no 1_655
H34 H30 3.1046 no 2_556
H34 H43 3.2380 no 2_656
H34 H44 2.5997 no 2_656
H35 C24 3.5801 no 1_655
H35 C56 3.0612 no 2_656
H35 C57 3.0921 no 2_656
H35 H18 3.4063 no 1_655
H35 H19 3.4889 no 1_655
H35 H30 3.4070 no 2_556
H35 H44 3.1635 no 2_656
H35 H45 3.1979 no 2_656
H36 C37 2.8871 no 1_655
H36 C38 3.1171 no 1_655
H36 H29 2.7524 no 1_655
H36 H30 3.1452 no 1_655
H38 H7 2.9771 no 2_555
H38 H28 3.2110 no 1_655
H39 Cl8 3.5062 no 1_655
H39 Cl8 3.0063 no 2_555
H39 C11 3.2315 no 2_555
H39 C12 3.3258 no 2_555
H39 H6 2.9342 no 2_555
H39 H7 3.1154 no 2_555
H39 H50B 3.2078 no 2_555
H40 C2 3.1988 no 2_555
H40 C6 3.5573 no 2_555
H40 H1 2.5408 no 2_555
H40 H2 3.2545 no 2_555
H40 H6 3.3477 no 2_555
H40 H26 3.0638 no 2_555
H40 H55C 3.5357 no 1_545
H41 C63 3.5596 no 1_545
H41 H2 3.4460 no 2_555
H41 H10A 3.2994 no 1_545
H41 H55C 3.0093 no 1_545
H42 Cl4 3.3382 no 1_655
H42 C37 3.3210 no 1_655
H42 H10A 3.2359 no 1_545
H42 H29 2.5112 no 1_655
H42 H30 3.3525 no 1_655
H42 H56B 3.5226 no 1_545
H43 Cl4 3.3160 no 1_655
H43 C16 3.4821 no 1_545
H43 C17 3.2331 no 1_545
H43 C18 2.8949 no 1_545
H43 C63 3.5697 no 1_545
H43 H10A 3.1410 no 1_545
H43 H12A 2.9296 no 1_545
H43 H13 2.7016 no 1_545
H43 H30 2.9936 no 1_655
H43 H34 3.2380 no 2_656
H43 H56B 3.0985 no 1_545
H44 C16 3.0709 no 1_545
H44 C17 3.1732 no 1_545
H44 C22 3.5698 no 1_545
H44 C25 3.1632 no 2_556
H44 C26 2.8877 no 2_556
H44 C27 3.3959 no 2_556
H44 C44 3.3593 no 2_656
H44 H11B 2.7197 no 1_545
H44 H12A 2.9081 no 1_545
H44 H19 3.3404 no 2_556
H44 H20 2.9140 no 2_556
H44 H34 2.5997 no 2_656
H44 H35 3.1635 no 2_656
H45 O1 3.3524 no 2_556
H45 C23 2.9876 no 2_556
H45 C24 3.2029 no 2_556
H45 C25 3.3569 no 2_556
H45 C26 3.3153 no 2_556
H45 C27 3.0828 no 2_556
H45 C28 2.9153 no 2_556
H45 C40 3.3623 no 2_556
H45 C59 3.5142 no .
H45 H21 3.5511 no 2_556
H45 H22 3.3197 no 2_556
H45 H35 3.1979 no 2_656
H45 H47A 2.6246 no .
H45 H63 3.0988 no 2_556
H46 O1 3.3333 no 2_556
H46 C39 3.3867 no 2_556
H46 C40 3.2774 no 2_556
H46 H31 3.0106 no 2_556
H46 H47A 3.5200 no .
H46 H63 2.8088 no 2_556
H47A O1 2.6803 no 2_556
H47A C1 3.5222 no 2_556
H47A C27 3.0368 no 2_556
H47A C28 3.1047 no 2_556
H47A C56 3.5249 no .
H47A C57 2.8989 no .
H47A C58 3.4270 no .
H47A H21 2.7844 no 2_556
H47A H22 2.9161 no 2_556
H47A H45 2.6246 no .
H47A H46 3.5200 no .
H48B S1 2.8214 no .
H48B O1 3.3024 no 2_556
H48B C9 3.0866 no .
H48B H4A 2.6921 no .
H48B H5B 2.5789 no .
H48B H10 3.5812 no .
H48B H63 3.5980 no .
H49A C9 3.3056 no .
H49A C10 3.1602 no .
H49A C15 3.2521 no .
H49A C36 3.5552 no .
H49A C37 3.0266 no .
H49A C38 3.3728 no .
H49A H4A 2.7310 no .
H49A H10 3.3035 no .
H49A H14 3.5577 no 1_445
H49A H29 2.9622 no .
H49A H30 3.5347 no .
H50B C9 3.5628 no .
H50B C10 2.7779 no .
H50B C11 2.9324 no .
H50B C12 3.1982 no .
H50B C13 3.2959 no .
H50B C14 3.1360 no .
H50B C15 2.8760 no .
H50B H4A 3.3911 no .
H50B H6 3.4014 no .
H50B H10 3.3267 no .
H50B H39 3.2078 no 2_555
H51A N3 3.5862 no .
H51A C12 3.3208 no 2_555
H51A C13 3.4765 no 2_555
H51A H3 3.1395 no .
H51A H7 3.4783 no 2_555
H51A H12A 3.5008 no .
H51A H13 3.5614 no .
H51A H25 3.5329 no 2_565
H52B C7 3.2807 no 2_565
H52B C31 3.5180 no 2_565
H52B C32 3.3095 no 2_565
H52B H2 3.5939 no 2_565
H52B H3 2.6625 no 2_565
H52B H24 3.3399 no 2_565
H52B H25 2.9726 no 2_565
H53A Cl9 3.0335 no 1_565
H53A N3 3.4968 no .
H53A C16 3.5197 no .
H53A H5B 3.0338 no 1_565
H53A H12A 2.7629 no .
H53A H24 3.3881 no .
H54B N2 3.4934 no 1_565
H54B C6 3.5663 no 2_565
H54B C7 3.4745 no 2_565
H54B C9 3.1324 no 1_565
H54B C10 2.8926 no 1_565
H54B C11 2.8942 no 1_565
H54B C12 3.5945 no 1_565
H54B H2 2.9943 no 2_565
H54B H3 2.8043 no 2_565
H54B H5B 2.7303 no 1_565
H54B H6 2.9673 no 1_565
H55C C6 2.9803 no 2_565
H55C H2 2.2114 no 2_565
H55C H3 3.4365 no 2_565
H55C H5B 3.4195 no 1_565
H55C H40 3.5357 no 1_565
H55C H41 3.0093 no 1_565
H56B Cl4 2.8150 no 1_665
H56B C55 3.5182 no 1_565
H56B H12A 3.0252 no .
H56B H13 2.8354 no .
H56B H25 3.4316 no 2_565
H56B H42 3.5226 no 1_565
H56B H43 3.0985 no 1_565
H63 O1 3.1279 no 2_556
H63 C58 3.4613 no 2_556
H63 H45 3.0988 no 2_556
H63 H46 2.8088 no 2_556
H63 H48B 3.5980 no .

loop_
_geom_torsion_atom_site_label_1
_geom_torsion_atom_site_label_2
_geom_torsion_atom_site_label_3
_geom_torsion_atom_site_label_4
_geom_torsion
_geom_torsion_publ_flag
_geom_torsion_site_symmetry_1
_geom_torsion_site_symmetry_3
_geom_torsion_site_symmetry_4
S1 Ru1 P1 C23 142.78(3) no . . .
S1 Ru1 P1 C29 -98.21(3) no . . .
S1 Ru1 P1 C35 23.76(3) no . . .
P1 Ru1 S1 C3 79.92(3) no . . .
S1 Ru1 P2 C41 -142.98(3) no . . .
S1 Ru1 P2 C47 95.30(3) no . . .
S1 Ru1 P2 C53 -25.69(3) no . . .
P2 Ru1 S1 C3 -101.78(3) no . . .
S1 Ru1 N1 C5 8.02(12) no . . .
S1 Ru1 N1 C8 -174.97(13) no . . .
N1 Ru1 S1 C3 -9.32(6) no . . .
C1 Ru1 S1 C3 169.64(8) no . . .
S2 Ru1 P1 C23 -53.31(3) no . . .
S2 Ru1 P1 C29 65.69(3) no . . .
S2 Ru1 P1 C35 -172.34(3) no . . .
P1 Ru1 S2 C4 -97.15(3) no . . .
S2 Ru1 P2 C41 53.12(3) no . . .
S2 Ru1 P2 C47 -68.61(3) no . . .
S2 Ru1 P2 C53 170.41(3) no . . .
P2 Ru1 S2 C4 84.69(3) no . . .
S2 Ru1 N1 C5 -172.36(13) no . . .
S2 Ru1 N1 C8 4.65(12) no . . .
N1 Ru1 S2 C4 -7.52(6) no . . .
C1 Ru1 S2 C4 173.51(8) no . . .
P1 Ru1 N1 C5 -83.56(12) no . . .
P1 Ru1 N1 C8 93.45(13) no . . .
N1 Ru1 P1 C23 -134.75(6) no . . .
N1 Ru1 P1 C29 -15.75(6) no . . .
N1 Ru1 P1 C35 106.22(6) no . . .
C1 Ru1 P1 C23 47.03(7) no . . .
C1 Ru1 P1 C29 166.03(7) no . . .
C1 Ru1 P1 C35 -72.00(7) no . . .
P2 Ru1 N1 C5 96.99(12) no . . .
P2 Ru1 N1 C8 -86.00(13) no . . .
N1 Ru1 P2 C41 134.57(6) no . . .
N1 Ru1 P2 C47 12.85(6) no . . .
N1 Ru1 P2 C53 -108.14(6) no . . .
C1 Ru1 P2 C41 -47.19(7) no . . .
C1 Ru1 P2 C47 -168.92(7) no . . .
C1 Ru1 P2 C53 70.09(7) no . . .
Ru1 S1 C3 N2 -169.72(17) no . . .
Ru1 S1 C3 C5 11.66(16) no . . .
Ru1 S2 C4 N3 -171.92(17) no . . .
Ru1 S2 C4 C8 10.93(15) no . . .
Ru1 P1 C23 C24 -176.99(12) no . . .
Ru1 P1 C23 C28 1.7(2) no . . .
Ru1 P1 C29 C30 -90.59(17) no . . .
Ru1 P1 C29 C34 82.24(17) no . . .
Ru1 P1 C35 C36 -141.41(14) no . . .
Ru1 P1 C35 C40 41.47(17) no . . .
C23 P1 C29 C30 35.94(19) no . . .
C23 P1 C29 C34 -151.22(16) no . . .
C29 P1 C23 C24 59.04(18) no . . .
C29 P1 C23 C28 -122.22(17) no . . .
C23 P1 C35 C36 91.29(17) no . . .
C23 P1 C35 C40 -85.83(17) no . . .
C35 P1 C23 C24 -49.39(18) no . . .
C35 P1 C23 C28 129.35(17) no . . .
C29 P1 C35 C36 -15.63(19) no . . .
C29 P1 C35 C40 167.25(15) no . . .
C35 P1 C29 C30 140.91(16) no . . .
C35 P1 C29 C34 -46.25(19) no . . .
Ru1 P2 C41 C42 -11.7(2) no . . .
Ru1 P2 C41 C46 168.18(12) no . . .
Ru1 P2 C47 C48 109.73(16) no . . .
Ru1 P2 C47 C52 -67.99(19) no . . .
Ru1 P2 C53 C54 128.72(13) no . . .
Ru1 P2 C53 C58 -54.94(14) no . . .
C41 P2 C47 C48 -19.6(2) no . . .
C41 P2 C47 C52 162.64(17) no . . .
C47 P2 C41 C42 115.49(18) no . . .
C47 P2 C41 C46 -64.68(19) no . . .
C41 P2 C53 C54 -104.11(16) no . . .
C41 P2 C53 C58 72.23(15) no . . .
C53 P2 C41 C42 -137.11(17) no . . .
C53 P2 C41 C46 42.72(18) no . . .
C47 P2 C53 C54 2.50(17) no . . .
C47 P2 C53 C58 178.84(13) no . . .
C53 P2 C47 C48 -123.39(18) no . . .
C53 P2 C47 C52 58.89(19) no . . .
Ru1 N1 C5 C2 176.84(13) no . . .
Ru1 N1 C5 C3 -2.7(3) no . . .
Ru1 N1 C8 C4 1.2(3) no . . .
Ru1 N1 C8 C7 -178.03(13) no . . .
C5 N1 C8 C4 178.26(18) no . . .
C5 N1 C8 C7 -1.0(3) no . . .
C8 N1 C5 C2 -0.3(3) no . . .
C8 N1 C5 C3 -179.84(18) no . . .
C3 N2 C9 C10 176.84(19) no . . .
C9 N2 C3 S1 2.1(4) no . . .
C9 N2 C3 C5 -179.26(18) no . . .
C4 N3 C16 C17 100.8(3) no . . .
C16 N3 C4 S2 2.4(4) no . . .
C16 N3 C4 C8 179.56(18) no . . .
C5 C2 C6 C7 -0.6(4) no . . .
C6 C2 C5 N1 1.1(4) no . . .
C6 C2 C5 C3 -179.4(2) no . . .
S1 C3 C5 N1 -7.4(3) no . . .
S1 C3 C5 C2 173.06(14) no . . .
N2 C3 C5 N1 173.91(19) no . . .
N2 C3 C5 C2 -5.7(3) no . . .
S2 C4 C8 N1 -9.2(3) no . . .
S2 C4 C8 C7 170.04(14) no . . .
N3 C4 C8 N1 173.31(19) no . . .
N3 C4 C8 C7 -7.4(3) no . . .
C2 C6 C7 C8 -0.5(4) no . . .
C6 C7 C8 N1 1.4(4) no . . .
C6 C7 C8 C4 -177.8(2) no . . .
N2 C9 C10 C11 12.1(3) no . . .
N2 C9 C10 C15 -168.88(19) no . . .
C9 C10 C11 C12 178.0(2) no . . .
C9 C10 C15 C14 -178.7(2) no . . .
C11 C10 C15 C14 0.4(4) no . . .
C15 C10 C11 C12 -1.1(4) no . . .
C10 C11 C12 C13 0.9(4) no . . .
C11 C12 C13 C14 -0.0(4) no . . .
C12 C13 C14 C15 -0.7(4) no . . .
C13 C14 C15 C10 0.5(4) no . . .
N3 C16 C17 C18 89.5(3) no . . .
N3 C16 C17 C22 -88.5(3) no . . .
C16 C17 C18 C19 -178.03(19) no . . .
C16 C17 C22 C21 176.98(19) no . . .
C18 C17 C22 C21 -1.0(4) no . . .
C22 C17 C18 C19 -0.0(4) no . . .
C17 C18 C19 C20 1.1(5) no . . .
C18 C19 C20 C21 -1.2(6) no . . .
C19 C20 C21 C22 0.1(6) no . . .
C20 C21 C22 C17 1.0(5) no . . .
P1 C23 C24 C25 179.17(16) no . . .
P1 C23 C28 C27 -178.75(15) no . . .
C24 C23 C28 C27 -0.0(4) no . . .
C28 C23 C24 C25 0.4(4) no . . .
C23 C24 C25 C26 0.3(4) no . . .
C24 C25 C26 C27 -1.4(4) no . . .
C25 C26 C27 C28 1.8(4) no . . .
C26 C27 C28 C23 -1.1(4) no . . .
P1 C29 C30 C31 173.75(16) no . . .
P1 C29 C34 C33 -174.66(15) no . . .
C30 C29 C34 C33 -1.8(4) no . . .
C34 C29 C30 C31 0.8(4) no . . .
C29 C30 C31 C32 0.5(5) no . . .
C30 C31 C32 C33 -0.8(5) no . . .
C31 C32 C33 C34 -0.2(5) no . . .
C32 C33 C34 C29 1.5(4) no . . .
P1 C35 C36 C37 -178.89(15) no . . .
P1 C35 C40 C39 177.68(15) no . . .
C36 C35 C40 C39 0.4(4) no . . .
C40 C35 C36 C37 -1.8(4) no . . .
C35 C36 C37 C38 1.6(4) no . . .
C36 C37 C38 C39 -0.1(4) no . . .
C37 C38 C39 C40 -1.3(4) no . . .
C38 C39 C40 C35 1.1(4) no . . .
P2 C41 C42 C43 -178.52(15) no . . .
P2 C41 C46 C45 178.73(17) no . . .
C42 C41 C46 C45 -1.4(4) no . . .
C46 C41 C42 C43 1.6(4) no . . .
C41 C42 C43 C44 -0.8(4) no . . .
C42 C43 C44 C45 -0.3(4) no . . .
C43 C44 C45 C46 0.5(5) no . . .
C44 C45 C46 C41 0.4(5) no . . .
P2 C47 C48 C49 -178.60(18) no . . .
P2 C47 C52 C51 179.19(17) no . . .
C48 C47 C52 C51 1.4(4) no . . .
C52 C47 C48 C49 -0.9(4) no . . .
C47 C48 C49 C50 -0.3(5) no . . .
C48 C49 C50 C51 1.0(6) no . . .
C49 C50 C51 C52 -0.5(6) no . . .
C50 C51 C52 C47 -0.8(5) no . . .
P2 C53 C54 C55 177.08(12) no . . .
P2 C53 C58 C57 -176.75(13) no . . .
C54 C53 C58 C57 -0.2(3) no . . .
C58 C53 C54 C55 0.8(3) no . . .
C53 C54 C55 C56 -0.4(3) no . . .
C54 C55 C56 C57 -0.6(4) no . . .
C55 C56 C57 C58 1.2(4) no . . .
C56 C57 C58 C53 -0.8(4) no . . .
C61 C61 C62 C63 -178.0(5) no 2_565 . .
C62 C61 C61 C62 180(322537) no . 2_565 2_565
